data_7002720
loop_
_publ_author_name
'Qin, Li'
'Zhang, Qisheng'
'Sun, Wei'
'Wang, Jingyun'
'Lu, Canzhong'
'Cheng, Yanxiang'
'Wang, Lixiang'

_publ_section_title
;
 Novel luminescent iminephosphine complex of copper(i) with high
 photochemical and electrochemical stability
;
_journal_issue 43
_journal_name_full 'Dalton Transactions'
_journal_page_first 9388
_journal_page_last 9391
_journal_paper_doi 10.1039/b916782j
_journal_year 2009
_chemical_formula_moiety 'C59 H48 B Cl2 Cu F4 N O P3'
_chemical_formula_sum 'C59 H48 B Cl2 Cu F4 N O P3'
_chemical_formula_weight 1101.15
_chemical_name_systematic
;
?
;
_space_group_IT_number 14
_symmetry_cell_setting monoclinic
_symmetry_space_group_name_Hall '-P 2ybc'
_symmetry_space_group_name_H-M 'P 1 21/c 1'
_atom_sites_solution_hydrogens geom
_atom_sites_solution_primary direct
_atom_sites_solution_secondary difmap
_audit_creation_method SHELXL-97
_cell_angle_alpha 90.00
_cell_angle_beta 103.232(5)
_cell_angle_gamma 90.00
_cell_formula_units_Z 4
_cell_length_a 18.361(5)
_cell_length_b 12.831(4)
_cell_length_c 24.921(7)
_cell_measurement_reflns_used 9230
_cell_measurement_temperature 293(2)
_cell_measurement_theta_max 27.4642
_cell_measurement_theta_min 2.2788
_cell_volume 5715(3)
_computing_cell_refinement 'CrystalClear(Rigaku Corp.,2000)'
_computing_data_collection 'CrystalClear(Rigaku Corp.,2000)'
_computing_data_reduction 'CrystalClear(Rigaku Corp.,2000)'
_computing_structure_refinement 'SHELXL-97 (Sheldrick, 1997)'
_computing_structure_solution 'SHELXS-97 (Sheldrick, 1990)'
_diffrn_ambient_temperature 293(2)
_diffrn_measured_fraction_theta_full 0.994
_diffrn_measured_fraction_theta_max 0.994
_diffrn_measurement_device_type 'CCD area detector'
_diffrn_measurement_method CCD_Profile_fitting
_diffrn_radiation_monochromator graphite
_diffrn_radiation_source 'fine-focus sealed tube'
_diffrn_radiation_type MoK\a
_diffrn_radiation_wavelength 0.71073
_diffrn_reflns_av_R_equivalents 0.0426
_diffrn_reflns_av_sigmaI/netI 0.0367
_diffrn_reflns_limit_h_max 21
_diffrn_reflns_limit_h_min -21
_diffrn_reflns_limit_k_max 15
_diffrn_reflns_limit_k_min -11
_diffrn_reflns_limit_l_max 29
_diffrn_reflns_limit_l_min -29
_diffrn_reflns_number 34854
_diffrn_reflns_theta_full 25.00
_diffrn_reflns_theta_max 25.00
_diffrn_reflns_theta_min 2.98
_exptl_absorpt_coefficient_mu 0.612
_exptl_absorpt_correction_T_max 0.929
_exptl_absorpt_correction_T_min 0.890
_exptl_absorpt_correction_type multi-scan
_exptl_absorpt_process_details '(R.H. Blessing, 1995&1997)'
_exptl_crystal_colour Yellow
_exptl_crystal_density_diffrn 1.280
_exptl_crystal_density_method 'not measured'
_exptl_crystal_description Block
_exptl_crystal_F_000 2264
_exptl_crystal_size_max 0.1900
_exptl_crystal_size_mid 0.1600
_exptl_crystal_size_min 0.1200
_refine_diff_density_max 0.931
_refine_diff_density_min -0.451
_refine_diff_density_rms 0.070
_refine_ls_extinction_method none
_refine_ls_goodness_of_fit_ref 1.095
_refine_ls_hydrogen_treatment constr
_refine_ls_matrix_type full
_refine_ls_number_parameters 677
_refine_ls_number_reflns 10007
_refine_ls_number_restraints 4
_refine_ls_restrained_S_all 1.098
_refine_ls_R_factor_all 0.0886
_refine_ls_R_factor_gt 0.0710
_refine_ls_shift/su_max 0.001
_refine_ls_shift/su_mean 0.000
_refine_ls_structure_factor_coef Fsqd
_refine_ls_weighting_details 'calc w=1/[\s^2^(Fo^2^)+(0.1277P)^2^+2.1234P] where P=(Fo^2^+2Fc^2^)/3'
_refine_ls_weighting_scheme calc
_refine_ls_wR_factor_gt 0.2020
_refine_ls_wR_factor_ref 0.2216
_reflns_number_gt 7747
_reflns_number_total 10007
_reflns_threshold_expression >2sigma(I)
_cod_data_source_file b916782j.txt
_cod_data_source_block 2
_cod_depositor_comments
;
The following automatic conversions were performed:
'_symmetry_cell_setting' value 'Monoclinic' changed to 'monoclinic'
according to '/home/saulius/struct/CIF-dictionaries/cif_core.dic'
dictionary named 'cif_core.dic' version 2.4.1 from
2010-06-29.

'_exptl_absorpt_correction_type' value 'Multi-scan' changed
to 'multi-scan' according to
'/home/saulius/struct/CIF-dictionaries/cif_core.dic' dictionary named
'cif_core.dic' version 2.4.1 from 2010-06-29.

Automatic conversion script
Id: cif_fix_enum 1527 2010-12-29 10:47:43Z saulius 
;
_cod_original_sg_symbol_H-M P21/c
_cod_database_code 7002720

loop_
_symmetry_equiv_pos_as_xyz
'x, y, z'
'-x, y+1/2, -z+1/2'
'-x, -y, -z'
'x, -y-1/2, z-1/2'

loop_
_atom_site_label
_atom_site_type_symbol
_atom_site_fract_x
_atom_site_fract_y
_atom_site_fract_z
_atom_site_U_iso_or_equiv
_atom_site_adp_type
_atom_site_occupancy
_atom_site_symmetry_multiplicity
_atom_site_calc_flag
_atom_site_refinement_flags
_atom_site_disorder_assembly
_atom_site_disorder_group
Cu1 Cu 0.28769(2) 0.67134(4) 0.111009(19) 0.05570(19) Uani 1 1 d . . .
P1 P 0.28269(6) 0.84520(9) 0.12870(5) 0.0609(3) Uani 1 1 d . . .
F1 F 0.2405(4) 0.5169(4) 0.4088(3) 0.184(2) Uani 1 1 d . . .
O1 O 0.28547(15) 0.4298(2) 0.06814(12) 0.0657(7) Uani 1 1 d . . .
N1 N 0.29763(18) 0.6541(3) 0.19995(14) 0.0660(9) Uani 1 1 d . . .
B1 B 0.2610(6) 0.4159(6) 0.4100(4) 0.111(2) Uani 1 1 d . . .
P2 P 0.37700(5) 0.60916(8) 0.06785(4) 0.0539(3) Uani 1 1 d . . .
F2 F 0.2890(3) 0.3872(5) 0.4642(2) 0.1670(19) Uani 1 1 d . . .
C60 C 0.2177(5) 1.2617(9) 0.2647(6) 0.141(6) Uani 0.50 1 d PD . .
H60A H 0.2054 1.3119 0.2338 0.169 Uiso 0.50 1 calc PR . .
H60B H 0.2225 1.3011 0.2995 0.169 Uiso 0.50 1 calc PR . .
P3 P 0.17278(5) 0.60057(8) 0.06874(4) 0.0553(3) Uani 1 1 d . . .
F3 F 0.1996(3) 0.3524(5) 0.3960(3) 0.207(3) Uani 1 1 d . . .
C1 C 0.3079(3) 0.5641(4) 0.22662(19) 0.0767(13) Uani 1 1 d . . .
F4 F 0.3098(3) 0.3957(5) 0.3804(2) 0.182(2) Uani 1 1 d . . .
C2 C 0.3029(3) 0.5567(6) 0.2830(2) 0.0964(17) Uani 1 1 d . . .
H2 H 0.3112 0.4913 0.3012 0.116 Uiso 1 1 calc R . .
Cl3 Cl 0.1462(4) 1.1717(4) 0.2585(3) 0.185(2) Uani 0.50 1 d PD . .
C3 C 0.2872(3) 0.6385(6) 0.3100(2) 0.0980(18) Uani 1 1 d . . .
H3 H 0.2843 0.6321 0.3475 0.118 Uiso 1 1 calc R . .
Cl4 Cl 0.3008(4) 1.2020(4) 0.2644(3) 0.175(2) Uani 0.50 1 d PD . .
C5 C 0.2567(3) 0.8273(6) 0.3088(2) 0.101(2) Uani 1 1 d . . .
H5 H 0.2533 0.8247 0.3463 0.121 Uiso 1 1 calc R . .
C6 C 0.2443(3) 0.9181(6) 0.2818(2) 0.1004(18) Uani 1 1 d . . .
H6 H 0.2303 0.9779 0.2995 0.121 Uiso 1 1 calc R . .
C7 C 0.2523(3) 0.9248(5) 0.2264(2) 0.0862(14) Uani 1 1 d . . .
H7 H 0.2455 0.9900 0.2078 0.103 Uiso 1 1 calc R . .
C8 C 0.2697(2) 0.8377(4) 0.19938(17) 0.0636(11) Uani 1 1 d . . .
C9 C 0.2809(2) 0.7417(4) 0.22690(17) 0.0671(11) Uani 1 1 d . . .
C4 C 0.2746(3) 0.7352(5) 0.28350(19) 0.0844(15) Uani 1 1 d . . .
C11 C 0.3641(2) 0.9339(3) 0.13633(17) 0.0660(10) Uani 1 1 d . . .
C12 C 0.4340(3) 0.8901(4) 0.1419(2) 0.0790(13) Uani 1 1 d . . .
H12 H 0.4390 0.8164 0.1411 0.095 Uiso 1 1 calc R . .
C13 C 0.4973(3) 0.9528(6) 0.1487(2) 0.0984(17) Uani 1 1 d . . .
H13 H 0.5452 0.9224 0.1515 0.118 Uiso 1 1 calc R . .
C14 C 0.4899(4) 1.0602(5) 0.1514(3) 0.1010(18) Uani 1 1 d . . .
H14 H 0.5328 1.1038 0.1569 0.121 Uiso 1 1 calc R . .
C15 C 0.4218(4) 1.1018(5) 0.1463(3) 0.1038(18) Uani 1 1 d . . .
H15 H 0.4168 1.1754 0.1475 0.125 Uiso 1 1 calc R . .
C16 C 0.3589(3) 1.0405(4) 0.1392(2) 0.0910(15) Uani 1 1 d . . .
H16 H 0.3114 1.0722 0.1364 0.109 Uiso 1 1 calc R . .
C17 C 0.2043(3) 0.9247(3) 0.09244(18) 0.0682(11) Uani 1 1 d . . .
C22 C 0.2099(3) 0.9745(4) 0.0445(2) 0.0867(14) Uani 1 1 d . . .
H22 H 0.2555 0.9708 0.0326 0.104 Uiso 1 1 calc R . .
C21 C 0.1491(4) 1.0309(5) 0.0129(3) 0.1039(18) Uani 1 1 d . . .
H21 H 0.1532 1.0651 -0.0201 0.125 Uiso 1 1 calc R . .
C20 C 0.0832(4) 1.0354(6) 0.0309(3) 0.115(2) Uani 1 1 d . . .
H20 H 0.0422 1.0744 0.0104 0.138 Uiso 1 1 calc R . .
C19 C 0.0762(3) 0.9837(5) 0.0785(3) 0.1054(19) Uani 1 1 d . . .
H19 H 0.0304 0.9870 0.0901 0.127 Uiso 1 1 calc R . .
C18 C 0.1366(3) 0.9268(4) 0.1093(2) 0.0834(13) Uani 1 1 d . . .
H18 H 0.1317 0.8900 0.1414 0.100 Uiso 1 1 calc R . .
C23 C 0.4496(2) 0.5298(3) 0.11198(16) 0.0584(9) Uani 1 1 d . . .
C24 C 0.4821(3) 0.5667(4) 0.16415(19) 0.0822(13) Uani 1 1 d . . .
H24 H 0.4696 0.6340 0.1751 0.099 Uiso 1 1 calc R . .
C25 C 0.5335(3) 0.5044(6) 0.2009(2) 0.107(2) Uani 1 1 d . . .
H25 H 0.5559 0.5299 0.2366 0.128 Uiso 1 1 calc R . .
C26 C 0.5514(3) 0.4066(5) 0.1851(3) 0.0958(17) Uani 1 1 d . . .
H26 H 0.5853 0.3640 0.2104 0.115 Uiso 1 1 calc R . .
C27 C 0.5206(3) 0.3706(4) 0.1333(2) 0.0825(14) Uani 1 1 d . . .
H27 H 0.5342 0.3039 0.1222 0.099 Uiso 1 1 calc R . .
C28 C 0.4695(2) 0.4314(3) 0.09685(19) 0.0680(11) Uani 1 1 d . . .
H28 H 0.4478 0.4054 0.0611 0.082 Uiso 1 1 calc R . .
C29 C 0.4274(2) 0.7073(3) 0.03801(17) 0.0588(9) Uani 1 1 d . . .
C34 C 0.5043(2) 0.7063(4) 0.0447(2) 0.0701(11) Uani 1 1 d . . .
H34 H 0.5332 0.6526 0.0657 0.084 Uiso 1 1 calc R . .
C33 C 0.5399(3) 0.7840(4) 0.0207(2) 0.0864(14) Uani 1 1 d . . .
H33 H 0.5928 0.7839 0.0262 0.104 Uiso 1 1 calc R . .
C32 C 0.4983(4) 0.8604(4) -0.0108(2) 0.0893(15) Uani 1 1 d . . .
H32 H 0.5224 0.9115 -0.0283 0.107 Uiso 1 1 calc R . .
C31 C 0.4217(3) 0.8633(4) -0.0171(2) 0.0853(14) Uani 1 1 d . . .
H31 H 0.3932 0.9174 -0.0381 0.102 Uiso 1 1 calc R . .
C30 C 0.3865(3) 0.7872(4) 0.00720(19) 0.0723(11) Uani 1 1 d . . .
H30 H 0.3337 0.7896 0.0028 0.087 Uiso 1 1 calc R . .
C35 C 0.3417(2) 0.5248(3) 0.00845(16) 0.0566(9) Uani 1 1 d . . .
C36 C 0.3585(2) 0.5366(3) -0.04250(16) 0.0639(10) Uani 1 1 d . . .
H36 H 0.3903 0.5920 -0.0480 0.077 Uiso 1 1 calc R . .
C37 C 0.3297(3) 0.4690(4) -0.08611(19) 0.0786(13) Uani 1 1 d . . .
H37 H 0.3415 0.4788 -0.1210 0.094 Uiso 1 1 calc R . .
C38 C 0.2839(3) 0.3875(4) -0.0780(2) 0.0784(13) Uani 1 1 d . . .
H38 H 0.2643 0.3412 -0.1075 0.094 Uiso 1 1 calc R . .
C39 C 0.2663(2) 0.3727(4) -0.0274(2) 0.0728(12) Uani 1 1 d . . .
H39 H 0.2351 0.3167 -0.0217 0.087 Uiso 1 1 calc R . .
C40 C 0.2955(2) 0.4418(3) 0.01477(17) 0.0595(9) Uani 1 1 d . . .
C41 C 0.2181(2) 0.3904(3) 0.07622(18) 0.0658(10) Uani 1 1 d . . .
C42 C 0.2145(3) 0.2871(4) 0.0880(2) 0.0844(14) Uani 1 1 d . . .
H42 H 0.2550 0.2420 0.0866 0.101 Uiso 1 1 calc R . .
C43 C 0.1505(4) 0.2487(4) 0.1022(3) 0.0958(16) Uani 1 1 d . . .
H43 H 0.1480 0.1774 0.1119 0.115 Uiso 1 1 calc R . .
C44 C 0.0912(3) 0.3133(4) 0.1023(2) 0.0894(15) Uani 1 1 d . . .
H44 H 0.0469 0.2860 0.1105 0.107 Uiso 1 1 calc R . .
C45 C 0.0955(3) 0.4180(4) 0.0906(2) 0.0741(12) Uani 1 1 d . . .
H45 H 0.0543 0.4623 0.0913 0.089 Uiso 1 1 calc R . .
C46 C 0.1597(2) 0.4598(3) 0.07755(17) 0.0605(10) Uani 1 1 d . . .
C47 C 0.0907(2) 0.6547(3) 0.08932(19) 0.0633(10) Uani 1 1 d . . .
C48 C 0.0939(3) 0.6650(4) 0.1453(2) 0.0826(14) Uani 1 1 d . . .
H48 H 0.1380 0.6461 0.1717 0.099 Uiso 1 1 calc R . .
C49 C 0.0317(4) 0.7032(5) 0.1624(3) 0.1021(18) Uani 1 1 d . . .
H49 H 0.0331 0.7077 0.2007 0.123 Uiso 1 1 calc R . .
C50 C -0.0312(3) 0.7343(5) 0.1250(3) 0.1029(19) Uani 1 1 d . . .
H50 H -0.0727 0.7619 0.1371 0.123 Uiso 1 1 calc R . .
C51 C -0.0337(3) 0.7252(4) 0.0695(3) 0.0940(17) Uani 1 1 d . . .
H51 H -0.0772 0.7465 0.0432 0.113 Uiso 1 1 calc R . .
C52 C 0.0263(2) 0.6856(4) 0.0518(2) 0.0755(12) Uani 1 1 d . . .
H52 H 0.0236 0.6793 0.0134 0.091 Uiso 1 1 calc R . .
C53 C 0.1504(2) 0.6209(3) -0.00551(17) 0.0593(9) Uani 1 1 d . . .
C54 C 0.1627(3) 0.7192(4) -0.02439(19) 0.0730(12) Uani 1 1 d . . .
H54 H 0.1845 0.7716 0.0012 0.088 Uiso 1 1 calc R . .
C55 C 0.1436(3) 0.7424(4) -0.0801(2) 0.0888(15) Uani 1 1 d . . .
H55 H 0.1511 0.8109 -0.0923 0.107 Uiso 1 1 calc R . .
C56 C 0.1139(3) 0.6671(5) -0.1179(2) 0.0912(17) Uani 1 1 d . . .
H56 H 0.1017 0.6829 -0.1562 0.109 Uiso 1 1 calc R . .
C57 C 0.1020(3) 0.5685(5) -0.1000(2) 0.0825(14) Uani 1 1 d . . .
H57 H 0.0818 0.5160 -0.1260 0.099 Uiso 1 1 calc R . .
C58 C 0.1193(2) 0.5453(4) -0.04374(18) 0.0674(11) Uani 1 1 d . . .
H58 H 0.1098 0.4775 -0.0316 0.081 Uiso 1 1 calc R . .
C10 C 0.3242(3) 0.4683(5) 0.1983(2) 0.0982(17) Uani 1 1 d . . .
H10A H 0.3347 0.4869 0.1626 0.147 Uiso 1 1 calc R . .
H10B H 0.2808 0.4217 0.1923 0.147 Uiso 1 1 calc R . .
H10C H 0.3678 0.4331 0.2211 0.147 Uiso 1 1 calc R . .
C59 C -0.0933(8) 0.4792(17) -0.2926(9) 0.31(2) Uani 0.50 1 d PD A 1
H59A H -0.1263 0.4292 -0.2793 0.366 Uiso 0.50 1 calc PR A 1
H59B H -0.1224 0.5158 -0.3255 0.366 Uiso 0.50 1 calc PR A 1
Cl1 Cl -0.0162(8) 0.4175(10) -0.3065(4) 0.313(5) Uani 0.50 1 d PD A 1
Cl2 Cl -0.0528(9) 0.5662(6) -0.2415(3) 0.372(8) Uani 0.50 1 d PD A 1

loop_
_atom_site_aniso_label
_atom_site_aniso_U_11
_atom_site_aniso_U_22
_atom_site_aniso_U_33
_atom_site_aniso_U_23
_atom_site_aniso_U_13
_atom_site_aniso_U_12
Cu1 0.0528(3) 0.0598(3) 0.0538(3) -0.0032(2) 0.0108(2) -0.0002(2)
P1 0.0646(6) 0.0597(6) 0.0568(6) -0.0063(5) 0.0107(5) -0.0029(5)
F1 0.242(5) 0.106(3) 0.231(6) 0.062(4) 0.112(5) 0.042(3)
O1 0.0617(16) 0.0669(17) 0.0720(18) -0.0041(14) 0.0228(13) -0.0030(13)
N1 0.0523(18) 0.087(3) 0.0577(19) 0.0006(18) 0.0107(15) -0.0104(17)
B1 0.140(7) 0.089(5) 0.117(6) 0.031(4) 0.055(5) 0.023(5)
P2 0.0507(5) 0.0566(6) 0.0546(5) -0.0002(4) 0.0123(4) 0.0015(4)
F2 0.192(5) 0.183(5) 0.130(3) 0.027(3) 0.044(3) 0.062(4)
C60 0.186(17) 0.141(13) 0.103(10) 0.009(9) 0.047(10) -0.047(12)
P3 0.0492(5) 0.0562(6) 0.0597(6) -0.0028(4) 0.0109(4) -0.0027(4)
F3 0.134(4) 0.156(4) 0.315(9) -0.054(5) 0.019(5) -0.035(4)
C1 0.073(3) 0.093(3) 0.062(2) 0.026(3) 0.013(2) -0.010(3)
F4 0.190(5) 0.215(6) 0.170(4) 0.067(4) 0.103(4) 0.065(4)
C2 0.098(4) 0.116(5) 0.073(3) 0.025(3) 0.015(3) -0.013(4)
Cl3 0.213(6) 0.151(4) 0.208(6) 0.009(4) 0.082(5) -0.009(4)
C3 0.096(4) 0.140(5) 0.060(3) 0.012(3) 0.023(3) -0.022(4)
Cl4 0.230(6) 0.100(3) 0.216(5) -0.004(3) 0.097(5) -0.005(3)
C5 0.088(4) 0.160(7) 0.059(3) -0.015(4) 0.027(3) -0.018(4)
C6 0.108(4) 0.129(5) 0.071(3) -0.033(4) 0.035(3) -0.006(4)
C7 0.086(3) 0.097(4) 0.076(3) -0.018(3) 0.020(3) -0.013(3)
C8 0.053(2) 0.081(3) 0.057(2) -0.016(2) 0.0143(18) -0.010(2)
C9 0.053(2) 0.092(3) 0.056(2) -0.006(2) 0.0138(18) -0.015(2)
C4 0.073(3) 0.124(5) 0.058(2) -0.003(3) 0.019(2) -0.017(3)
C11 0.071(3) 0.065(3) 0.061(2) -0.002(2) 0.013(2) -0.008(2)
C12 0.077(3) 0.075(3) 0.082(3) -0.005(2) 0.011(2) -0.006(3)
C13 0.073(3) 0.123(5) 0.096(4) -0.004(4) 0.014(3) -0.011(3)
C14 0.093(4) 0.100(4) 0.108(4) 0.010(4) 0.020(3) -0.035(4)
C15 0.110(5) 0.073(3) 0.124(5) 0.009(3) 0.017(4) -0.025(3)
C16 0.094(4) 0.066(3) 0.111(4) 0.004(3) 0.019(3) -0.009(3)
C17 0.073(3) 0.058(2) 0.069(3) -0.007(2) 0.007(2) -0.001(2)
C22 0.112(4) 0.078(3) 0.066(3) 0.003(2) 0.012(3) 0.011(3)
C21 0.108(4) 0.095(4) 0.099(4) 0.014(3) 0.005(4) 0.004(3)
C20 0.093(4) 0.106(5) 0.129(5) 0.020(4) -0.012(4) -0.001(4)
C19 0.068(3) 0.098(4) 0.144(6) 0.001(4) 0.010(3) -0.004(3)
C18 0.071(3) 0.077(3) 0.097(3) 0.000(3) 0.008(3) -0.008(2)
C23 0.052(2) 0.068(2) 0.058(2) 0.0060(19) 0.0164(17) 0.0029(18)
C24 0.083(3) 0.092(3) 0.065(3) -0.004(2) 0.004(2) 0.013(3)
C25 0.086(4) 0.160(6) 0.065(3) 0.014(4) -0.001(3) 0.019(4)
C26 0.073(3) 0.117(5) 0.093(4) 0.039(4) 0.011(3) 0.019(3)
C27 0.066(3) 0.077(3) 0.104(4) 0.023(3) 0.018(3) 0.013(2)
C28 0.058(2) 0.069(3) 0.076(3) 0.008(2) 0.015(2) 0.002(2)
C29 0.056(2) 0.060(2) 0.061(2) -0.0068(19) 0.0172(18) -0.0009(19)
C34 0.064(2) 0.068(3) 0.082(3) -0.004(2) 0.024(2) -0.003(2)
C33 0.076(3) 0.087(3) 0.103(4) -0.011(3) 0.036(3) -0.019(3)
C32 0.115(4) 0.073(3) 0.087(3) 0.002(3) 0.038(3) -0.023(3)
C31 0.104(4) 0.067(3) 0.083(3) 0.012(3) 0.017(3) -0.001(3)
C30 0.073(3) 0.068(3) 0.077(3) 0.003(2) 0.018(2) 0.004(2)
C35 0.052(2) 0.058(2) 0.059(2) 0.0016(18) 0.0101(17) 0.0055(18)
C36 0.068(2) 0.069(3) 0.054(2) 0.0017(19) 0.0110(18) 0.002(2)
C37 0.087(3) 0.092(3) 0.056(2) -0.008(2) 0.014(2) 0.009(3)
C38 0.078(3) 0.083(3) 0.071(3) -0.021(2) 0.009(2) -0.001(3)
C39 0.065(3) 0.061(2) 0.091(3) -0.016(2) 0.016(2) -0.003(2)
C40 0.055(2) 0.060(2) 0.065(2) -0.0038(19) 0.0151(18) 0.0076(18)
C41 0.066(2) 0.060(2) 0.074(3) 0.002(2) 0.021(2) -0.007(2)
C42 0.090(3) 0.062(3) 0.107(4) 0.013(3) 0.034(3) 0.002(3)
C43 0.110(4) 0.066(3) 0.115(4) 0.013(3) 0.034(3) -0.009(3)
C44 0.097(4) 0.075(3) 0.103(4) 0.006(3) 0.037(3) -0.024(3)
C45 0.067(3) 0.074(3) 0.086(3) -0.001(2) 0.027(2) -0.011(2)
C46 0.059(2) 0.061(2) 0.062(2) -0.0029(19) 0.0169(18) -0.0081(19)
C47 0.052(2) 0.059(2) 0.079(3) -0.004(2) 0.016(2) -0.0048(18)
C48 0.073(3) 0.096(4) 0.082(3) -0.010(3) 0.024(2) -0.004(3)
C49 0.102(4) 0.117(5) 0.106(4) -0.012(4) 0.062(4) 0.001(4)
C50 0.080(4) 0.086(4) 0.157(6) -0.004(4) 0.055(4) 0.008(3)
C51 0.064(3) 0.078(3) 0.143(5) 0.007(3) 0.031(3) 0.012(2)
C52 0.058(2) 0.071(3) 0.096(3) -0.001(2) 0.014(2) 0.003(2)
C53 0.049(2) 0.066(2) 0.062(2) -0.002(2) 0.0119(17) -0.0057(18)
C54 0.074(3) 0.074(3) 0.068(3) 0.002(2) 0.010(2) -0.017(2)
C55 0.092(3) 0.089(4) 0.083(3) 0.018(3) 0.015(3) -0.015(3)
C56 0.075(3) 0.134(5) 0.065(3) 0.007(3) 0.017(2) -0.006(3)
C57 0.071(3) 0.102(4) 0.071(3) -0.018(3) 0.009(2) -0.008(3)
C58 0.063(2) 0.070(3) 0.069(3) -0.007(2) 0.013(2) -0.005(2)
C10 0.115(4) 0.091(4) 0.086(3) 0.027(3) 0.019(3) 0.006(3)
C59 0.108(14) 0.59(7) 0.19(2) 0.11(3) -0.022(14) 0.06(2)
Cl1 0.423(16) 0.344(13) 0.187(7) 0.022(8) 0.097(9) 0.037(11)
Cl2 0.69(2) 0.173(6) 0.147(5) 0.009(5) -0.125(9) 0.020(9)

loop_
_atom_type_symbol
_atom_type_description
_atom_type_scat_dispersion_real
_atom_type_scat_dispersion_imag
_atom_type_scat_source
C C 0.0033 0.0016 'International Tables Vol C Tables 4.2.6.8 and 6.1.1.4'
H H 0.0000 0.0000 'International Tables Vol C Tables 4.2.6.8 and 6.1.1.4'
B B 0.0013 0.0007 'International Tables Vol C Tables 4.2.6.8 and 6.1.1.4'
Cu Cu 0.3201 1.2651 'International Tables Vol C Tables 4.2.6.8 and 6.1.1.4'
F F 0.0171 0.0103 'International Tables Vol C Tables 4.2.6.8 and 6.1.1.4'
Cl Cl 0.1484 0.1585 'International Tables Vol C Tables 4.2.6.8 and 6.1.1.4'
N N 0.0061 0.0033 'International Tables Vol C Tables 4.2.6.8 and 6.1.1.4'
O O 0.0106 0.0060 'International Tables Vol C Tables 4.2.6.8 and 6.1.1.4'
P P 0.1023 0.0942 'International Tables Vol C Tables 4.2.6.8 and 6.1.1.4'

loop_
_geom_angle_atom_site_label_1
_geom_angle_atom_site_label_2
_geom_angle_atom_site_label_3
_geom_angle
_geom_angle_site_symmetry_1
_geom_angle_site_symmetry_3
_geom_angle_publ_flag
N1 Cu1 P1 84.33(11) . . ?
N1 Cu1 P2 122.29(10) . . ?
P1 Cu1 P2 119.63(4) . . ?
N1 Cu1 P3 106.04(9) . . ?
P1 Cu1 P3 113.49(4) . . ?
P2 Cu1 P3 108.90(4) . . ?
C17 P1 C8 104.1(2) . . ?
C17 P1 C11 103.5(2) . . ?
C8 P1 C11 102.31(19) . . ?
C17 P1 Cu1 120.86(14) . . ?
C8 P1 Cu1 98.87(15) . . ?
C11 P1 Cu1 123.60(16) . . ?
C40 O1 C41 119.6(3) . . ?
C1 N1 C9 119.2(4) . . ?
C1 N1 Cu1 124.4(3) . . ?
C9 N1 Cu1 115.7(3) . . ?
F4 B1 F1 113.7(7) . . ?
F4 B1 F3 111.7(8) . . ?
F1 B1 F3 110.9(8) . . ?
F4 B1 F2 110.4(7) . . ?
F1 B1 F2 108.5(8) . . ?
F3 B1 F2 100.9(6) . . ?
C29 P2 C35 101.42(19) . . ?
C29 P2 C23 105.16(18) . . ?
C35 P2 C23 103.41(18) . . ?
C29 P2 Cu1 115.77(14) . . ?
C35 P2 Cu1 115.16(13) . . ?
C23 P2 Cu1 114.29(13) . . ?
Cl4 C60 Cl3 111.1(7) . . ?
Cl4 C60 H60A 109.4 . . ?
Cl3 C60 H60A 109.4 . . ?
Cl4 C60 H60B 109.4 . . ?
Cl3 C60 H60B 109.4 . . ?
H60A C60 H60B 108.0 . . ?
C53 P3 C47 102.8(2) . . ?
C53 P3 C46 104.87(19) . . ?
C47 P3 C46 101.55(19) . . ?
C53 P3 Cu1 112.07(13) . . ?
C47 P3 Cu1 116.43(14) . . ?
C46 P3 Cu1 117.38(13) . . ?
N1 C1 C2 121.1(5) . . ?
N1 C1 C10 120.3(4) . . ?
C2 C1 C10 118.6(5) . . ?
C3 C2 C1 121.4(6) . . ?
C3 C2 H2 119.3 . . ?
C1 C2 H2 119.3 . . ?
C2 C3 C4 119.8(5) . . ?
C2 C3 H3 120.1 . . ?
C4 C3 H3 120.1 . . ?
C6 C5 C4 122.2(5) . . ?
C6 C5 H5 118.9 . . ?
C4 C5 H5 118.9 . . ?
C5 C6 C7 119.8(6) . . ?
C5 C6 H6 120.1 . . ?
C7 C6 H6 120.1 . . ?
C8 C7 C6 120.7(6) . . ?
C8 C7 H7 119.6 . . ?
C6 C7 H7 119.6 . . ?
C7 C8 C9 119.9(4) . . ?
C7 C8 P1 121.4(4) . . ?
C9 C8 P1 118.6(3) . . ?
N1 C9 C8 120.1(4) . . ?
N1 C9 C4 120.4(5) . . ?
C8 C9 C4 119.5(5) . . ?
C3 C4 C5 124.0(5) . . ?
C3 C4 C9 118.1(5) . . ?
C5 C4 C9 117.8(5) . . ?
C16 C11 C12 118.4(4) . . ?
C16 C11 P1 123.5(4) . . ?
C12 C11 P1 118.0(4) . . ?
C11 C12 C13 120.6(5) . . ?
C11 C12 H12 119.7 . . ?
C13 C12 H12 119.7 . . ?
C14 C13 C12 119.4(6) . . ?
C14 C13 H13 120.3 . . ?
C12 C13 H13 120.3 . . ?
C15 C14 C13 119.4(5) . . ?
C15 C14 H14 120.3 . . ?
C13 C14 H14 120.3 . . ?
C14 C15 C16 121.5(6) . . ?
C14 C15 H15 119.2 . . ?
C16 C15 H15 119.2 . . ?
C15 C16 C11 120.6(6) . . ?
C15 C16 H16 119.7 . . ?
C11 C16 H16 119.7 . . ?
C22 C17 C18 119.9(5) . . ?
C22 C17 P1 118.7(4) . . ?
C18 C17 P1 121.0(4) . . ?
C17 C22 C21 121.0(6) . . ?
C17 C22 H22 119.5 . . ?
C21 C22 H22 119.5 . . ?
C20 C21 C22 118.6(6) . . ?
C20 C21 H21 120.7 . . ?
C22 C21 H21 120.7 . . ?
C21 C20 C19 121.0(6) . . ?
C21 C20 H20 119.5 . . ?
C19 C20 H20 119.5 . . ?
C20 C19 C18 120.0(6) . . ?
C20 C19 H19 120.0 . . ?
C18 C19 H19 120.0 . . ?
C17 C18 C19 119.4(5) . . ?
C17 C18 H18 120.3 . . ?
C19 C18 H18 120.3 . . ?
C24 C23 C28 118.8(4) . . ?
C24 C23 P2 118.2(3) . . ?
C28 C23 P2 122.8(3) . . ?
C23 C24 C25 119.9(5) . . ?
C23 C24 H24 120.0 . . ?
C25 C24 H24 120.0 . . ?
C26 C25 C24 120.2(5) . . ?
C26 C25 H25 119.9 . . ?
C24 C25 H25 119.9 . . ?
C27 C26 C25 120.1(5) . . ?
C27 C26 H26 119.9 . . ?
C25 C26 H26 119.9 . . ?
C26 C27 C28 120.1(5) . . ?
C26 C27 H27 120.0 . . ?
C28 C27 H27 120.0 . . ?
C27 C28 C23 120.9(5) . . ?
C27 C28 H28 119.5 . . ?
C23 C28 H28 119.5 . . ?
C34 C29 C30 118.6(4) . . ?
C34 C29 P2 123.0(3) . . ?
C30 C29 P2 118.3(3) . . ?
C29 C34 C33 120.4(5) . . ?
C29 C34 H34 119.8 . . ?
C33 C34 H34 119.8 . . ?
C32 C33 C34 120.1(5) . . ?
C32 C33 H33 120.0 . . ?
C34 C33 H33 120.0 . . ?
C33 C32 C31 120.2(5) . . ?
C33 C32 H32 119.9 . . ?
C31 C32 H32 119.9 . . ?
C32 C31 C30 119.8(5) . . ?
C32 C31 H31 120.1 . . ?
C30 C31 H31 120.1 . . ?
C31 C30 C29 120.9(5) . . ?
C31 C30 H30 119.6 . . ?
C29 C30 H30 119.6 . . ?
C36 C35 C40 117.2(4) . . ?
C36 C35 P2 124.5(3) . . ?
C40 C35 P2 118.3(3) . . ?
C35 C36 C37 121.5(4) . . ?
C35 C36 H36 119.2 . . ?
C37 C36 H36 119.2 . . ?
C38 C37 C36 119.3(4) . . ?
C38 C37 H37 120.3 . . ?
C36 C37 H37 120.3 . . ?
C37 C38 C39 120.7(4) . . ?
C37 C38 H38 119.6 . . ?
C39 C38 H38 119.6 . . ?
C40 C39 C38 118.3(4) . . ?
C40 C39 H39 120.9 . . ?
C38 C39 H39 120.9 . . ?
C39 C40 O1 122.8(4) . . ?
C39 C40 C35 122.9(4) . . ?
O1 C40 C35 114.2(3) . . ?
C42 C41 O1 118.2(4) . . ?
C42 C41 C46 122.6(4) . . ?
O1 C41 C46 118.9(4) . . ?
C41 C42 C43 119.0(5) . . ?
C41 C42 H42 120.5 . . ?
C43 C42 H42 120.5 . . ?
C44 C43 C42 120.3(5) . . ?
C44 C43 H43 119.9 . . ?
C42 C43 H43 119.9 . . ?
C43 C44 C45 120.3(5) . . ?
C43 C44 H44 119.8 . . ?
C45 C44 H44 119.8 . . ?
C44 C45 C46 120.9(5) . . ?
C44 C45 H45 119.5 . . ?
C46 C45 H45 119.5 . . ?
C41 C46 C45 116.8(4) . . ?
C41 C46 P3 120.0(3) . . ?
C45 C46 P3 122.9(3) . . ?
C52 C47 C48 119.0(4) . . ?
C52 C47 P3 123.2(4) . . ?
C48 C47 P3 117.9(3) . . ?
C47 C48 C49 119.4(5) . . ?
C47 C48 H48 120.3 . . ?
C49 C48 H48 120.3 . . ?
C50 C49 C48 121.0(6) . . ?
C50 C49 H49 119.5 . . ?
C48 C49 H49 119.5 . . ?
C49 C50 C51 119.3(5) . . ?
C49 C50 H50 120.4 . . ?
C51 C50 H50 120.4 . . ?
C52 C51 C50 120.6(6) . . ?
C52 C51 H51 119.7 . . ?
C50 C51 H51 119.7 . . ?
C51 C52 C47 120.7(5) . . ?
C51 C52 H52 119.6 . . ?
C47 C52 H52 119.6 . . ?
C54 C53 C58 118.5(4) . . ?
C54 C53 P3 117.4(3) . . ?
C58 C53 P3 124.0(3) . . ?
C53 C54 C55 120.9(5) . . ?
C53 C54 H54 119.6 . . ?
C55 C54 H54 119.6 . . ?
C56 C55 C54 120.5(5) . . ?
C56 C55 H55 119.7 . . ?
C54 C55 H55 119.7 . . ?
C55 C56 C57 119.5(5) . . ?
C55 C56 H56 120.3 . . ?
C57 C56 H56 120.3 . . ?
C56 C57 C58 120.4(5) . . ?
C56 C57 H57 119.8 . . ?
C58 C57 H57 119.8 . . ?
C53 C58 C57 120.2(4) . . ?
C53 C58 H58 119.9 . . ?
C57 C58 H58 119.9 . . ?
C1 C10 H10A 109.5 . . ?
C1 C10 H10B 109.5 . . ?
H10A C10 H10B 109.5 . . ?
C1 C10 H10C 109.5 . . ?
H10A C10 H10C 109.5 . . ?
H10B C10 H10C 109.5 . . ?
Cl1 C59 Cl2 102.1(9) . . ?
Cl1 C59 H59A 111.3 . . ?
Cl2 C59 H59A 111.3 . . ?
Cl1 C59 H59B 111.3 . . ?
Cl2 C59 H59B 111.3 . . ?
H59A C59 H59B 109.2 . . ?

loop_
_geom_bond_atom_site_label_1
_geom_bond_atom_site_label_2
_geom_bond_distance
_geom_bond_site_symmetry_2
_geom_bond_publ_flag
Cu1 N1 2.193(4) . ?
Cu1 P1 2.2798(14) . ?
Cu1 P2 2.2998(12) . ?
Cu1 P3 2.3170(12) . ?
P1 C17 1.826(5) . ?
P1 C8 1.834(4) . ?
P1 C11 1.854(4) . ?
F1 B1 1.347(9) . ?
O1 C40 1.392(5) . ?
O1 C41 1.394(5) . ?
N1 C1 1.324(6) . ?
N1 C9 1.380(6) . ?
B1 F4 1.309(9) . ?
B1 F3 1.370(10) . ?
B1 F2 1.382(9) . ?
P2 C29 1.819(4) . ?
P2 C35 1.828(4) . ?
P2 C23 1.831(4) . ?
C60 Cl4 1.709(9) . ?
C60 Cl3 1.729(9) . ?
C60 H60A 0.9900 . ?
C60 H60B 0.9900 . ?
P3 C53 1.820(4) . ?
P3 C47 1.836(4) . ?
P3 C46 1.842(4) . ?
C1 C2 1.431(7) . ?
C1 C10 1.482(8) . ?
C2 C3 1.316(9) . ?
C2 H2 0.9500 . ?
C3 C4 1.400(9) . ?
C3 H3 0.9500 . ?
C5 C6 1.339(9) . ?
C5 C4 1.414(9) . ?
C5 H5 0.9500 . ?
C6 C7 1.424(7) . ?
C6 H6 0.9500 . ?
C7 C8 1.380(7) . ?
C7 H7 0.9500 . ?
C8 C9 1.402(6) . ?
C9 C4 1.444(6) . ?
C11 C16 1.375(7) . ?
C11 C12 1.379(7) . ?
C12 C13 1.392(7) . ?
C12 H12 0.9500 . ?
C13 C14 1.388(9) . ?
C13 H13 0.9500 . ?
C14 C15 1.339(9) . ?
C14 H14 0.9500 . ?
C15 C16 1.374(8) . ?
C15 H15 0.9500 . ?
C16 H16 0.9500 . ?
C17 C22 1.380(7) . ?
C17 C18 1.401(7) . ?
C22 C21 1.410(8) . ?
C22 H22 0.9500 . ?
C21 C20 1.385(9) . ?
C21 H21 0.9500 . ?
C20 C19 1.389(9) . ?
C20 H20 0.9500 . ?
C19 C18 1.402(8) . ?
C19 H19 0.9500 . ?
C18 H18 0.9500 . ?
C23 C24 1.384(6) . ?
C23 C28 1.390(6) . ?
C24 C25 1.403(7) . ?
C24 H24 0.9500 . ?
C25 C26 1.378(9) . ?
C25 H25 0.9500 . ?
C26 C27 1.367(8) . ?
C26 H26 0.9500 . ?
C27 C28 1.387(6) . ?
C27 H27 0.9500 . ?
C28 H28 0.9500 . ?
C29 C34 1.384(6) . ?
C29 C30 1.394(6) . ?
C34 C33 1.399(7) . ?
C34 H34 0.9500 . ?
C33 C32 1.373(8) . ?
C33 H33 0.9500 . ?
C32 C31 1.380(8) . ?
C32 H32 0.9500 . ?
C31 C30 1.385(7) . ?
C31 H31 0.9500 . ?
C30 H30 0.9500 . ?
C35 C36 1.382(6) . ?
C35 C40 1.393(6) . ?
C36 C37 1.396(6) . ?
C36 H36 0.9500 . ?
C37 C38 1.385(7) . ?
C37 H37 0.9500 . ?
C38 C39 1.385(7) . ?
C38 H38 0.9500 . ?
C39 C40 1.385(6) . ?
C39 H39 0.9500 . ?
C41 C42 1.363(7) . ?
C41 C46 1.399(6) . ?
C42 C43 1.392(7) . ?
C42 H42 0.9500 . ?
C43 C44 1.369(8) . ?
C43 H43 0.9500 . ?
C44 C45 1.381(7) . ?
C44 H44 0.9500 . ?
C45 C46 1.399(6) . ?
C45 H45 0.9500 . ?
C47 C52 1.387(6) . ?
C47 C48 1.389(7) . ?
C48 C49 1.397(7) . ?
C48 H48 0.9500 . ?
C49 C50 1.368(9) . ?
C49 H49 0.9500 . ?
C50 C51 1.378(9) . ?
C50 H50 0.9500 . ?
C51 C52 1.374(7) . ?
C51 H51 0.9500 . ?
C52 H52 0.9500 . ?
C53 C54 1.383(6) . ?
C53 C58 1.388(6) . ?
C54 C55 1.384(7) . ?
C54 H54 0.9500 . ?
C55 C56 1.372(8) . ?
C55 H55 0.9500 . ?
C56 C57 1.375(8) . ?
C56 H56 0.9500 . ?
C57 C58 1.397(7) . ?
C57 H57 0.9500 . ?
C58 H58 0.9500 . ?
C10 H10A 0.9800 . ?
C10 H10B 0.9800 . ?
C10 H10C 0.9800 . ?
C59 Cl1 1.724(10) . ?
C59 Cl2 1.729(10) . ?
C59 H59A 0.9900 . ?
C59 H59B 0.9900 . ?
